data_2215371
loop_
_publ_author_name
'Habibi, Mohammad Hossein'
'Lalegani, Arash'
'Mokhtari, Reza'
'Suzuki, Takayoshi'

_publ_section_title
{<i>N</i>,<i>N</i>'-Bis[3-(2-nitrophenyl)prop-2-enylidene]ethylenediamine-\k^2^<i>N</i>,<i>N</i>'}iodido(triphenylphosphane-\k<i>P</i>)copper(I)
_journal_coeditor_code BT2493
_journal_issue 10
_journal_name_full 'Acta Crystallographica Section E'
_journal_page_first m2472
_journal_page_last m2472
_journal_paper_doi 10.1107/S1600536807042493
_journal_volume 63
_journal_year 2007
_chemical_formula_iupac '[Cu I (C20 H18 N4 O4) (C18 H15 P)]'
_chemical_formula_moiety 'C38 H33 Cu I N4 O4 P'
_chemical_formula_sum 'C38 H33 Cu I N4 O4 P'
_chemical_formula_weight 831.09
_chemical_name_systematic
;
{N,N'-Bis[3-(2-nitrophenyl)prop-2-enylidene]ethylenediamine-
\k^2^N,N'}iodido(triphenylphosphane-\kP)copper(I)
;
_space_group_IT_number 15
_symmetry_cell_setting monoclinic
_symmetry_space_group_name_Hall '-C 2yc'
_symmetry_space_group_name_H-M 'C 1 2/c 1'
_atom_sites_solution_hydrogens geom
_atom_sites_solution_primary direct
_atom_sites_solution_secondary difmap
_audit_creation_method SHELXL-97
_cell_angle_alpha 90.00
_cell_angle_beta 122.54(2)
_cell_angle_gamma 90.00
_cell_formula_units_Z 8
_cell_length_a 31.64(2)
_cell_length_b 15.586(10)
_cell_length_c 17.638(11)
_cell_measurement_reflns_used 25590
_cell_measurement_temperature 200(2)
_cell_measurement_theta_max 27.4
_cell_measurement_theta_min 3.0
_cell_volume 7333(8)
_computing_cell_refinement PROCESS-AUTO
_computing_data_collection 'PROCESS-AUTO (Rigaku, 1998)'
_computing_data_reduction 'CrystalStructure (Rigaku/MSC, 2004)'
_computing_molecular_graphics 'DIAMOND (Brandenburg, 2007)'
_computing_publication_material SHELXL97
_computing_structure_refinement 'SHELXL97 (Sheldrick, 1997)'
_computing_structure_solution 'SIR92 (Altomare <i>et al.</i>,  1994)'
_diffrn_ambient_temperature 200(2)
_diffrn_detector_area_resol_mean 10.00
_diffrn_measured_fraction_theta_full 0.992
_diffrn_measured_fraction_theta_max 0.992
_diffrn_measurement_device_type 'Rigaku R-AXIS RAPID'
_diffrn_measurement_method \w
_diffrn_radiation_monochromator graphite
_diffrn_radiation_source 'fine-focus sealed tube'
_diffrn_radiation_type 'Mo K\a'
_diffrn_radiation_wavelength 0.71075
_diffrn_reflns_av_R_equivalents 0.0214
_diffrn_reflns_av_sigmaI/netI 0.0300
_diffrn_reflns_limit_h_max 40
_diffrn_reflns_limit_h_min -39
_diffrn_reflns_limit_k_max 20
_diffrn_reflns_limit_k_min -20
_diffrn_reflns_limit_l_max 22
_diffrn_reflns_limit_l_min -22
_diffrn_reflns_number 31361
_diffrn_reflns_theta_full 27.42
_diffrn_reflns_theta_max 27.42
_diffrn_reflns_theta_min 3.03
_exptl_absorpt_coefficient_mu 1.526
_exptl_absorpt_correction_T_max 0.8381
_exptl_absorpt_correction_T_min 0.6172
_exptl_absorpt_correction_type numerical
_exptl_absorpt_process_details '(ABSCOR; Higashi, 1999)'
_exptl_crystal_colour red
_exptl_crystal_density_diffrn 1.506
_exptl_crystal_density_method 'not measured'
_exptl_crystal_description plate
_exptl_crystal_F_000 3344
_exptl_crystal_size_max 0.35
_exptl_crystal_size_mid 0.35
_exptl_crystal_size_min 0.12
_refine_diff_density_max 0.514
_refine_diff_density_min -0.501
_refine_ls_extinction_method none
_refine_ls_goodness_of_fit_ref 0.942
_refine_ls_hydrogen_treatment constr
_refine_ls_matrix_type full
_refine_ls_number_parameters 442
_refine_ls_number_reflns 8296
_refine_ls_number_restraints 0
_refine_ls_restrained_S_all 0.942
_refine_ls_R_factor_all 0.0288
_refine_ls_R_factor_gt 0.0217
_refine_ls_shift/su_max 0.003
_refine_ls_shift/su_mean 0.000
_refine_ls_structure_factor_coef Fsqd
_refine_ls_weighting_details 'calc w=1/[\s^2^(Fo^2^)+(0.028P)^2^] where P=(Fo^2^+2Fc^2^)/3'
_refine_ls_weighting_scheme calc
_refine_ls_wR_factor_gt 0.0499
_refine_ls_wR_factor_ref 0.0507
_reflns_number_gt 6482
_reflns_number_total 8296
_reflns_threshold_expression I>2\s(I)
_cod_data_source_file bt2493.cif
_cod_data_source_block I
_cod_original_sg_symbol_H-M 'C 2/c'
_cod_database_code 2215371
_cod_database_fobs_code 2215371

loop_
_symmetry_equiv_pos_as_xyz
'x, y, z'
'-x, y, -z+1/2'
'x+1/2, y+1/2, z'
'-x+1/2, y+1/2, -z+1/2'
'-x, -y, -z'
'x, -y, z-1/2'
'-x+1/2, -y+1/2, -z'
'x+1/2, -y+1/2, z-1/2'

loop_
_atom_site_type_symbol
_atom_site_label
_atom_site_fract_x
_atom_site_fract_y
_atom_site_fract_z
_atom_site_U_iso_or_equiv
_atom_site_adp_type
_atom_site_calc_flag
_atom_site_refinement_flags
_atom_site_occupancy
I I1 0.741268(5) 0.210954(8) 0.272139(8) 0.04254(5) Uani d . 1
Cu Cu1 0.665571(7) 0.104414(12) 0.197272(12) 0.02385(5) Uani d . 1
P P1 0.602273(16) 0.13979(3) 0.21093(3) 0.02384(9) Uani d . 1
O O1 0.54983(8) 0.29902(10) -0.24211(10) 0.0804(6) Uani d . 1
O O2 0.55500(10) 0.42014(12) -0.29098(11) 0.1098(9) Uani d . 1
O O3 0.74378(5) -0.20177(8) 0.56025(9) 0.0411(3) Uani d . 1
O O4 0.82068(6) -0.22481(9) 0.66928(10) 0.0545(4) Uani d . 1
N N1 0.65513(5) 0.07761(8) 0.07246(8) 0.0251(3) Uani d . 1
N N2 0.68869(5) -0.02248(8) 0.22191(9) 0.0290(3) Uani d . 1
N N3 0.56134(7) 0.37400(12) -0.23069(11) 0.0527(5) Uani d . 1
N N4 0.78614(6) -0.17751(10) 0.61675(10) 0.0353(4) Uani d . 1
C C1 0.67300(7) -0.00953(11) 0.07208(11) 0.0333(4) Uani d . 1
H H1A 0.7087 -0.0074 0.0916 0.040 Uiso calc R 1
H H1B 0.6536 -0.0333 0.0104 0.040 Uiso calc R 1
C C2 0.66692(7) -0.06655(11) 0.13471(11) 0.0351(4) Uani d . 1
H H2A 0.6309 -0.0784 0.1090 0.042 Uiso calc R 1
H H2B 0.6843 -0.1219 0.1429 0.042 Uiso calc R 1
C C3 0.64407(6) 0.12722(11) 0.00678(10) 0.0285(4) Uani d . 1
H H3 0.6455 0.1056 -0.0421 0.034 Uiso calc R 1
C C4 0.62934(6) 0.21555(10) 0.00470(11) 0.0295(4) Uani d . 1
H H4 0.6265 0.2360 0.0526 0.035 Uiso calc R 1
C C5 0.61952(6) 0.26939(11) -0.06169(11) 0.0299(4) Uani d . 1
H H5 0.6202 0.2472 -0.1112 0.036 Uiso calc R 1
C C6 0.60769(7) 0.36057(11) -0.06315(11) 0.0328(4) Uani d . 1
C C7 0.58224(7) 0.41167(11) -0.14084(12) 0.0389(4) Uani d . 1
C C8 0.57386(9) 0.49842(13) -0.13877(16) 0.0573(6) Uani d . 1
H H8 0.5567 0.5306 -0.1930 0.069 Uiso calc R 1
C C9 0.59048(11) 0.53764(14) -0.05806(17) 0.0706(7) Uani d . 1
H H9 0.5841 0.5969 -0.0559 0.085 Uiso calc R 1
C C10 0.61655(12) 0.49031(14) 0.02022(17) 0.0735(8) Uani d . 1
H H10 0.6287 0.5176 0.0765 0.088 Uiso calc R 1
C C11 0.62508(9) 0.40430(13) 0.01776(14) 0.0524(6) Uani d . 1
H H11 0.6434 0.3735 0.0727 0.063 Uiso calc R 1
C C12 0.71458(7) -0.06699(11) 0.29366(11) 0.0327(4) Uani d . 1
H H12 0.7203 -0.1261 0.2892 0.039 Uiso calc R 1
C C13 0.73532(7) -0.02857(11) 0.38146(11) 0.0333(4) Uani d . 1
H H13 0.7314 0.0314 0.3849 0.040 Uiso calc R 1
C C14 0.75971(6) -0.07328(11) 0.45771(10) 0.0305(4) Uani d . 1
H H14 0.7628 -0.1335 0.4536 0.037 Uiso calc R 1
C C15 0.78219(6) -0.03567(11) 0.54816(11) 0.0303(4) Uani d . 1
C C16 0.79631(7) -0.08451(11) 0.62468(11) 0.0316(4) Uani d . 1
C C17 0.81817(8) -0.04998(13) 0.70979(12) 0.0492(5) Uani d . 1
H H17 0.8283 -0.0858 0.7603 0.059 Uiso calc R 1
C C18 0.82500(10) 0.03758(14) 0.71991(13) 0.0626(7) Uani d . 1
H H18 0.8387 0.0629 0.7775 0.075 Uiso calc R 1
C C19 0.81202(9) 0.08860(13) 0.64653(13) 0.0533(6) Uani d . 1
H H19 0.8168 0.1489 0.6537 0.064 Uiso calc R 1
C C20 0.79210(7) 0.05210(12) 0.56304(12) 0.0404(5) Uani d . 1
H H20 0.7848 0.0878 0.5138 0.049 Uiso calc R 1
C C21 0.56236(6) 0.22665(11) 0.13685(10) 0.0278(4) Uani d . 1
C C22 0.53365(7) 0.21306(12) 0.04435(11) 0.0406(5) Uani d . 1
H H22 0.5331 0.1577 0.0212 0.049 Uiso calc R 1
C C23 0.50589(8) 0.27885(13) -0.01449(12) 0.0479(5) Uani d . 1
H H23 0.4863 0.2682 -0.0774 0.057 Uiso calc R 1
C C24 0.50664(8) 0.35903(14) 0.01767(13) 0.0509(6) Uani d . 1
H H24 0.4875 0.4040 -0.0228 0.061 Uiso calc R 1
C C25 0.53513(9) 0.37449(13) 0.10860(14) 0.0548(6) Uani d . 1
H H25 0.5360 0.4304 0.1309 0.066 Uiso calc R 1
C C26 0.56272(8) 0.30846(12) 0.16804(12) 0.0415(5) Uani d . 1
H H26 0.5821 0.3196 0.2309 0.050 Uiso calc R 1
C C27 0.55921(6) 0.05006(11) 0.18611(10) 0.0276(4) Uani d . 1
C C28 0.50778(7) 0.05445(13) 0.13479(14) 0.0481(5) Uani d . 1
H H28 0.4918 0.1077 0.1091 0.058 Uiso calc R 1
C C29 0.47879(8) -0.01857(16) 0.11998(15) 0.0613(7) Uani d . 1
H H29 0.4433 -0.0146 0.0840 0.074 Uiso calc R 1
C C30 0.50081(9) -0.09547(14) 0.15654(14) 0.0508(6) Uani d . 1
H H30 0.4809 -0.1450 0.1462 0.061 Uiso calc R 1
C C31 0.55200(9) -0.10058(13) 0.20832(16) 0.0554(6) Uani d . 1
H H31 0.5677 -0.1539 0.2344 0.067 Uiso calc R 1
C C32 0.58105(8) -0.02865(12) 0.22291(14) 0.0452(5) Uani d . 1
H H32 0.6165 -0.0333 0.2587 0.054 Uiso calc R 1
C C33 0.61629(6) 0.17460(10) 0.32143(10) 0.0246(3) Uani d . 1
C C34 0.57868(7) 0.18986(12) 0.33787(12) 0.0366(4) Uani d . 1
H H34 0.5448 0.1789 0.2919 0.044 Uiso calc R 1
C C35 0.58985(7) 0.22083(12) 0.42039(12) 0.0380(4) Uani d . 1
H H35 0.5637 0.2320 0.4303 0.046 Uiso calc R 1
C C36 0.63915(7) 0.23546(11) 0.48822(11) 0.0332(4) Uani d . 1
H H36 0.6469 0.2569 0.5447 0.040 Uiso calc R 1
C C37 0.67701(7) 0.21905(11) 0.47403(11) 0.0335(4) Uani d . 1
H H37 0.7109 0.2285 0.5210 0.040 Uiso calc R 1
C C38 0.66594(6) 0.18855(11) 0.39087(11) 0.0287(4) Uani d . 1
H H38 0.6923 0.1772 0.3815 0.034 Uiso calc R 1

loop_
_atom_site_aniso_label
_atom_site_aniso_U_11
_atom_site_aniso_U_22
_atom_site_aniso_U_33
_atom_site_aniso_U_12
_atom_site_aniso_U_13
_atom_site_aniso_U_23
I1 0.04742(8) 0.05158(9) 0.03810(7) -0.02797(6) 0.02926(6) -0.02206(6)
Cu1 0.02700(10) 0.02170(10) 0.02310(10) -0.00045(8) 0.01369(8) -0.00149(8)
P1 0.0238(2) 0.0245(2) 0.02155(19) -0.00206(17) 0.01104(17) -0.00331(17)
O1 0.1126(15) 0.0405(10) 0.0416(9) 0.0017(9) 0.0107(9) -0.0032(7)
O2 0.185(2) 0.0629(12) 0.0351(9) -0.0072(13) 0.0281(12) 0.0173(9)
O3 0.0509(9) 0.0362(8) 0.0422(7) -0.0087(6) 0.0291(7) -0.0072(6)
O4 0.0648(10) 0.0503(9) 0.0553(9) 0.0256(8) 0.0369(8) 0.0212(7)
N1 0.0266(7) 0.0241(7) 0.0231(7) -0.0026(6) 0.0124(6) -0.0016(6)
N2 0.0380(8) 0.0218(7) 0.0240(7) 0.0012(6) 0.0146(6) -0.0004(6)
N3 0.0571(11) 0.0413(10) 0.0346(9) 0.0051(9) 0.0081(8) 0.0060(9)
N4 0.0489(10) 0.0345(8) 0.0353(8) 0.0080(8) 0.0310(8) 0.0060(7)
C1 0.0441(11) 0.0275(9) 0.0293(9) 0.0042(8) 0.0204(8) -0.0030(8)
C2 0.0479(11) 0.0240(9) 0.0281(9) 0.0011(8) 0.0170(8) -0.0027(8)
C3 0.0313(9) 0.0318(9) 0.0230(8) -0.0037(7) 0.0150(7) -0.0037(7)
C4 0.0335(9) 0.0302(9) 0.0252(8) -0.0023(8) 0.0161(7) -0.0019(7)
C5 0.0310(9) 0.0323(10) 0.0264(8) -0.0017(8) 0.0154(7) -0.0007(8)
C6 0.0388(10) 0.0288(9) 0.0341(9) -0.0037(8) 0.0218(8) 0.0008(8)
C7 0.0406(11) 0.0304(10) 0.0380(10) -0.0011(8) 0.0160(9) 0.0009(9)
C8 0.0653(15) 0.0331(12) 0.0591(14) 0.0033(10) 0.0239(12) 0.0098(11)
C9 0.105(2) 0.0278(12) 0.0800(18) 0.0040(13) 0.0506(17) -0.0032(12)
C10 0.128(2) 0.0386(13) 0.0591(15) -0.0027(15) 0.0533(16) -0.0112(12)
C11 0.0841(17) 0.0353(11) 0.0418(11) -0.0010(11) 0.0365(12) 0.0014(9)
C12 0.0420(10) 0.0241(9) 0.0301(9) 0.0058(8) 0.0181(8) 0.0013(8)
C13 0.0414(10) 0.0254(9) 0.0301(9) 0.0058(8) 0.0171(8) 0.0002(8)
C14 0.0370(10) 0.0258(9) 0.0279(9) 0.0044(8) 0.0169(8) 0.0019(7)
C15 0.0293(9) 0.0319(10) 0.0271(8) 0.0005(7) 0.0134(7) 0.0013(7)
C16 0.0338(10) 0.0314(10) 0.0294(9) -0.0027(8) 0.0170(8) 0.0002(8)
C17 0.0647(14) 0.0488(13) 0.0277(9) -0.0079(11) 0.0207(10) 0.0031(9)
C18 0.0921(18) 0.0526(14) 0.0318(11) -0.0282(13) 0.0260(12) -0.0148(10)
C19 0.0733(16) 0.0362(12) 0.0413(11) -0.0206(11) 0.0248(11) -0.0078(10)
C20 0.0494(12) 0.0338(10) 0.0336(10) -0.0071(9) 0.0193(9) 0.0012(8)
C21 0.0245(9) 0.0306(9) 0.0261(8) 0.0001(7) 0.0122(7) -0.0012(7)
C22 0.0468(12) 0.0417(11) 0.0276(9) 0.0086(9) 0.0163(8) -0.0040(8)
C23 0.0513(13) 0.0538(13) 0.0253(9) 0.0135(10) 0.0118(9) 0.0040(9)
C24 0.0585(14) 0.0451(13) 0.0387(11) 0.0187(11) 0.0193(10) 0.0137(10)
C25 0.0743(16) 0.0311(11) 0.0460(12) 0.0093(11) 0.0237(12) 0.0000(10)
C26 0.0506(12) 0.0318(10) 0.0297(9) 0.0006(9) 0.0133(9) -0.0026(8)
C27 0.0304(9) 0.0287(9) 0.0260(8) -0.0065(7) 0.0167(7) -0.0082(7)
C28 0.0324(11) 0.0413(12) 0.0564(13) -0.0063(9) 0.0146(10) -0.0064(10)
C29 0.0358(12) 0.0669(16) 0.0631(15) -0.0264(11) 0.0147(11) -0.0160(13)
C30 0.0626(15) 0.0465(13) 0.0512(12) -0.0306(11) 0.0359(12) -0.0217(11)
C31 0.0691(16) 0.0365(12) 0.0708(15) -0.0124(11) 0.0443(13) 0.0026(11)
C32 0.0375(11) 0.0393(11) 0.0579(12) -0.0066(9) 0.0251(10) 0.0061(10)
C33 0.0295(9) 0.0208(8) 0.0234(8) -0.0032(7) 0.0143(7) -0.0025(7)
C34 0.0318(10) 0.0437(11) 0.0352(9) -0.0068(8) 0.0185(8) -0.0109(8)
C35 0.0446(11) 0.0396(11) 0.0409(10) -0.0035(9) 0.0302(9) -0.0078(9)
C36 0.0531(12) 0.0235(9) 0.0255(8) -0.0022(8) 0.0227(8) -0.0013(7)
C37 0.0372(10) 0.0331(10) 0.0224(8) -0.0042(8) 0.0110(7) -0.0013(8)
C38 0.0289(9) 0.0300(9) 0.0273(8) -0.0010(7) 0.0151(7) 0.0007(7)

loop_
_atom_type_symbol
_atom_type_description
_atom_type_scat_dispersion_real
_atom_type_scat_dispersion_imag
_atom_type_scat_source
Cu Cu 0.3201 1.2651 'International Tables Vol C Tables 4.2.6.8 and 6.1.1.4'
P P 0.1023 0.0942 'International Tables Vol C Tables 4.2.6.8 and 6.1.1.4'
I I -0.4742 1.8119 'International Tables Vol C Tables 4.2.6.8 and 6.1.1.4'
O O 0.0106 0.0060 'International Tables Vol C Tables 4.2.6.8 and 6.1.1.4'
N N 0.0061 0.0033 'International Tables Vol C Tables 4.2.6.8 and 6.1.1.4'
C C 0.0033 0.0016 'International Tables Vol C Tables 4.2.6.8 and 6.1.1.4'
H H 0.0000 0.0000 'International Tables Vol C Tables 4.2.6.8 and 6.1.1.4'

loop_
_geom_angle_atom_site_label_1
_geom_angle_atom_site_label_2
_geom_angle_atom_site_label_3
_geom_angle
_geom_angle_publ_flag
N2 Cu1 N1 82.40(5) no
N2 Cu1 P1 116.96(4) no
N1 Cu1 P1 121.76(5) no
N2 Cu1 I1 112.09(6) no
N1 Cu1 I1 104.03(4) no
P1 Cu1 I1 115.08(4) no
C33 P1 C21 102.67(8) no
C33 P1 C27 101.74(7) no
C21 P1 C27 104.74(9) no
C33 P1 Cu1 118.30(6) no
C21 P1 Cu1 115.06(7) no
C27 P1 Cu1 112.58(7) no
C3 N1 C1 118.26(14) no
C3 N1 Cu1 130.38(12) no
C1 N1 Cu1 110.27(10) no
C12 N2 C2 118.06(15) no
C12 N2 Cu1 133.68(12) no
C2 N2 Cu1 108.17(10) no
O2 N3 O1 122.45(19) no
O2 N3 C7 118.44(19) no
O1 N3 C7 119.07(17) no
O3 N4 O4 124.75(17) no
O3 N4 C16 117.94(15) no
O4 N4 C16 117.27(16) no
N1 C1 C2 109.84(14) no
N1 C1 H1A 109.7 ?
C2 C1 H1A 109.7 ?
N1 C1 H1B 109.7 ?
C2 C1 H1B 109.7 ?
H1A C1 H1B 108.2 ?
N2 C2 C1 108.51(15) no
N2 C2 H2A 110.0 ?
C1 C2 H2A 110.0 ?
N2 C2 H2B 110.0 ?
C1 C2 H2B 110.0 ?
H2A C2 H2B 108.4 ?
N1 C3 C4 121.80(15) no
N1 C3 H3 119.1 ?
C4 C3 H3 119.1 ?
C5 C4 C3 122.70(16) no
C5 C4 H4 118.7 ?
C3 C4 H4 118.7 ?
C4 C5 C6 124.17(16) no
C4 C5 H5 117.9 ?
C6 C5 H5 117.9 ?
C11 C6 C7 115.05(18) no
C11 C6 C5 119.83(16) no
C7 C6 C5 124.99(16) no
C8 C7 C6 123.11(18) no
C8 C7 N3 115.92(17) no
C6 C7 N3 120.94(17) no
C9 C8 C7 119.5(2) no
C9 C8 H8 120.2 ?
C7 C8 H8 120.2 ?
C8 C9 C10 119.4(2) no
C8 C9 H9 120.3 ?
C10 C9 H9 120.3 ?
C11 C10 C9 120.8(2) no
C11 C10 H10 119.6 ?
C9 C10 H10 119.6 ?
C10 C11 C6 122.1(2) no
C10 C11 H11 118.9 ?
C6 C11 H11 118.9 ?
N2 C12 C13 120.96(16) no
N2 C12 H12 119.5 ?
C13 C12 H12 119.5 ?
C14 C13 C12 123.18(17) no
C14 C13 H13 118.4 ?
C12 C13 H13 118.4 ?
C13 C14 C15 124.41(17) no
C13 C14 H14 117.8 ?
C15 C14 H14 117.8 ?
C20 C15 C16 115.43(16) no
C20 C15 C14 121.45(15) no
C16 C15 C14 123.10(16) no
C17 C16 C15 123.44(18) no
C17 C16 N4 116.27(16) no
C15 C16 N4 120.25(15) no
C18 C17 C16 118.62(18) no
C18 C17 H17 120.7 ?
C16 C17 H17 120.7 ?
C17 C18 C19 120.15(18) no
C17 C18 H18 119.9 ?
C19 C18 H18 119.9 ?
C20 C19 C18 120.0(2) no
C20 C19 H19 120.0 ?
C18 C19 H19 120.0 ?
C19 C20 C15 122.27(17) no
C19 C20 H20 118.9 ?
C15 C20 H20 118.9 ?
C26 C21 C22 117.78(15) ?
C26 C21 P1 122.75(13) ?
C22 C21 P1 119.22(13) ?
C23 C22 C21 121.09(17) ?
C23 C22 H22 119.5 ?
C21 C22 H22 119.5 ?
C24 C23 C22 120.21(18) ?
C24 C23 H23 119.9 ?
C22 C23 H23 119.9 ?
C23 C24 C25 119.91(18) ?
C23 C24 H24 120.0 ?
C25 C24 H24 120.0 ?
C24 C25 C26 120.12(19) ?
C24 C25 H25 119.9 ?
C26 C25 H25 119.9 ?
C21 C26 C25 120.89(17) ?
C21 C26 H26 119.6 ?
C25 C26 H26 119.6 ?
C28 C27 C32 117.91(17) ?
C28 C27 P1 125.74(15) ?
C32 C27 P1 116.35(14) ?
C27 C28 C29 120.6(2) ?
C27 C28 H28 119.7 ?
C29 C28 H28 119.7 ?
C30 C29 C28 120.8(2) ?
C30 C29 H29 119.6 ?
C28 C29 H29 119.6 ?
C29 C30 C31 119.20(19) ?
C29 C30 H30 120.4 ?
C31 C30 H30 120.4 ?
C30 C31 C32 120.4(2) ?
C30 C31 H31 119.8 ?
C32 C31 H31 119.8 ?
C31 C32 C27 121.1(2) ?
C31 C32 H32 119.5 ?
C27 C32 H32 119.5 ?
C34 C33 C38 118.49(15) ?
C34 C33 P1 121.89(13) ?
C38 C33 P1 119.60(13) ?
C35 C34 C33 121.02(17) ?
C35 C34 H34 119.5 ?
C33 C34 H34 119.5 ?
C36 C35 C34 119.88(18) ?
C36 C35 H35 120.1 ?
C34 C35 H35 120.1 ?
C37 C36 C35 120.04(16) ?
C37 C36 H36 120.0 ?
C35 C36 H36 120.0 ?
C36 C37 C38 120.31(16) ?
C36 C37 H37 119.8 ?
C38 C37 H37 119.8 ?
C33 C38 C37 120.23(17) ?
C33 C38 H38 119.9 ?
C37 C38 H38 119.9 ?

loop_
_geom_bond_atom_site_label_1
_geom_bond_atom_site_label_2
_geom_bond_distance
_geom_bond_publ_flag
I1 Cu1 2.6145(12) no
Cu1 N2 2.0721(18) no
Cu1 N1 2.0851(19) no
Cu1 P1 2.2119(13) no
P1 C33 1.8329(19) no
P1 C21 1.8329(18) no
P1 C27 1.8337(19) no
O1 N3 1.208(2) no
O2 N3 1.208(2) no
O3 N4 1.223(2) no
O4 N4 1.228(2) no
N1 C3 1.275(2) no
N1 C1 1.472(2) no
N2 C12 1.280(2) no
N2 C2 1.474(2) no
N3 C7 1.472(3) no
N4 C16 1.475(2) no
C1 C2 1.509(2) no
C1 H1A 0.9900 ?
C1 H1B 0.9900 ?
C2 H2A 0.9900 ?
C2 H2B 0.9900 ?
C3 C4 1.448(2) no
C3 H3 0.9500 ?
C4 C5 1.334(2) no
C4 H4 0.9500 ?
C5 C6 1.466(3) no
C5 H5 0.9500 ?
C6 C11 1.400(3) no
C6 C7 1.405(3) no
C7 C8 1.382(3) no
C8 C9 1.368(3) no
C8 H8 0.9500 ?
C9 C10 1.381(3) no
C9 H9 0.9500 ?
C10 C11 1.373(3) no
C10 H10 0.9500 ?
C11 H11 0.9500 ?
C12 C13 1.447(2) no
C12 H12 0.9500 ?
C13 C14 1.332(2) no
C13 H13 0.9500 ?
C14 C15 1.474(2) no
C14 H14 0.9500 ?
C15 C20 1.396(3) no
C15 C16 1.397(2) no
C16 C17 1.380(3) no
C17 C18 1.378(3) no
C17 H17 0.9500 ?
C18 C19 1.380(3) no
C18 H18 0.9500 ?
C19 C20 1.375(3) no
C19 H19 0.9500 ?
C20 H20 0.9500 ?
C21 C26 1.386(2) ?
C21 C22 1.392(2) ?
C22 C23 1.386(3) ?
C22 H22 0.9500 ?
C23 C24 1.367(3) ?
C23 H23 0.9500 ?
C24 C25 1.374(3) ?
C24 H24 0.9500 ?
C25 C26 1.391(3) ?
C25 H25 0.9500 ?
C26 H26 0.9500 ?
C27 C28 1.374(3) ?
C27 C32 1.386(3) ?
C28 C29 1.395(3) ?
C28 H28 0.9500 ?
C29 C30 1.362(3) ?
C29 H29 0.9500 ?
C30 C31 1.368(3) ?
C30 H30 0.9500 ?
C31 C32 1.383(3) ?
C31 H31 0.9500 ?
C32 H32 0.9500 ?
C33 C34 1.389(3) ?
C33 C38 1.395(2) ?
C34 C35 1.387(3) ?
C34 H34 0.9500 ?
C35 C36 1.382(3) ?
C35 H35 0.9500 ?
C36 C37 1.373(3) ?
C36 H36 0.9500 ?
C37 C38 1.395(2) ?
C37 H37 0.9500 ?
C38 H38 0.9500 ?

loop_
_geom_torsion_atom_site_label_1
_geom_torsion_atom_site_label_2
_geom_torsion_atom_site_label_3
_geom_torsion_atom_site_label_4
_geom_torsion
N2 Cu1 P1 C33 89.15(8)
N1 Cu1 P1 C33 -172.78(7)
I1 Cu1 P1 C33 -45.59(6)
N2 Cu1 P1 C21 -149.07(7)
N1 Cu1 P1 C21 -51.00(8)
I1 Cu1 P1 C21 76.20(8)
N2 Cu1 P1 C27 -29.16(7)
N1 Cu1 P1 C27 68.91(7)
I1 Cu1 P1 C27 -163.90(6)
N2 Cu1 N1 C3 -172.34(16)
P1 Cu1 N1 C3 70.57(15)
I1 Cu1 N1 C3 -61.38(15)
N2 Cu1 N1 C1 -4.73(11)
P1 Cu1 N1 C1 -121.81(10)
I1 Cu1 N1 C1 106.23(11)
N1 Cu1 N2 C12 161.61(18)
P1 Cu1 N2 C12 -76.52(19)
I1 Cu1 N2 C12 59.50(18)
N1 Cu1 N2 C2 -21.93(11)
P1 Cu1 N2 C2 99.94(12)
I1 Cu1 N2 C2 -124.04(11)
C3 N1 C1 C2 -160.48(15)
Cu1 N1 C1 C2 30.21(17)
C12 N2 C2 C1 -138.64(17)
Cu1 N2 C2 C1 44.27(17)
N1 C1 C2 N2 -49.66(19)
C1 N1 C3 C4 -175.95(16)
Cu1 N1 C3 C4 -9.2(2)
N1 C3 C4 C5 177.32(17)
C3 C4 C5 C6 -175.87(16)
C4 C5 C6 C11 25.8(3)
C4 C5 C6 C7 -158.64(19)
C11 C6 C7 C8 -1.2(3)
C5 C6 C7 C8 -176.9(2)
C11 C6 C7 N3 -179.21(19)
C5 C6 C7 N3 5.1(3)
O2 N3 C7 C8 26.0(3)
O1 N3 C7 C8 -151.9(2)
O2 N3 C7 C6 -155.9(2)
O1 N3 C7 C6 26.3(3)
C6 C7 C8 C9 -0.5(4)
N3 C7 C8 C9 177.6(2)
C7 C8 C9 C10 1.7(4)
C8 C9 C10 C11 -1.3(4)
C9 C10 C11 C6 -0.5(4)
C7 C6 C11 C10 1.7(3)
C5 C6 C11 C10 177.7(2)
C2 N2 C12 C13 -177.47(16)
Cu1 N2 C12 C13 -1.3(3)
N2 C12 C13 C14 175.53(18)
C12 C13 C14 C15 178.60(17)
C13 C14 C15 C20 -18.4(3)
C13 C14 C15 C16 163.49(19)
C20 C15 C16 C17 0.6(3)
C14 C15 C16 C17 178.83(19)
C20 C15 C16 N4 177.93(17)
C14 C15 C16 N4 -3.8(3)
O3 N4 C16 C17 128.03(19)
O4 N4 C16 C17 -50.1(2)
O3 N4 C16 C15 -49.5(2)
O4 N4 C16 C15 132.40(18)
C15 C16 C17 C18 2.3(3)
N4 C16 C17 C18 -175.2(2)
C16 C17 C18 C19 -2.7(4)
C17 C18 C19 C20 0.2(4)
C18 C19 C20 C15 2.9(4)
C16 C15 C20 C19 -3.2(3)
C14 C15 C20 C19 178.53(19)
C33 P1 C21 C26 22.44(18)
C27 P1 C21 C26 128.39(16)
Cu1 P1 C21 C26 -107.47(16)
C33 P1 C21 C22 -163.50(15)
C27 P1 C21 C22 -57.56(16)
Cu1 P1 C21 C22 66.59(16)
C26 C21 C22 C23 -0.8(3)
P1 C21 C22 C23 -175.12(16)
C21 C22 C23 C24 0.6(3)
C22 C23 C24 C25 0.2(4)
C23 C24 C25 C26 -0.8(4)
C22 C21 C26 C25 0.2(3)
P1 C21 C26 C25 174.32(18)
C24 C25 C26 C21 0.6(4)
C33 P1 C27 C28 96.54(17)
C21 P1 C27 C28 -10.09(18)
Cu1 P1 C27 C28 -135.81(16)
C33 P1 C27 C32 -83.40(15)
C21 P1 C27 C32 169.97(14)
Cu1 P1 C27 C32 44.25(15)
C32 C27 C28 C29 -0.5(3)
P1 C27 C28 C29 179.55(16)
C27 C28 C29 C30 0.5(3)
C28 C29 C30 C31 0.0(4)
C29 C30 C31 C32 -0.4(3)
C30 C31 C32 C27 0.4(3)
C28 C27 C32 C31 0.1(3)
P1 C27 C32 C31 -179.95(16)
C21 P1 C33 C34 58.50(16)
C27 P1 C33 C34 -49.74(16)
Cu1 P1 C33 C34 -173.61(12)
C21 P1 C33 C38 -119.77(14)
C27 P1 C33 C38 131.98(14)
Cu1 P1 C33 C38 8.11(15)
C38 C33 C34 C35 2.0(3)
P1 C33 C34 C35 -176.30(14)
C33 C34 C35 C36 -1.2(3)
C34 C35 C36 C37 -0.2(3)
C35 C36 C37 C38 0.8(3)
C34 C33 C38 C37 -1.5(2)
P1 C33 C38 C37 176.88(13)
C36 C37 C38 C33 0.1(3)
